data_7006776
loop_
_publ_author_name
'Britovsek, George J. P.'
'England, Jason'
'White, Andrew J. P.'

_publ_section_title
;
 Iron(II), manganese(II) and cobalt(II) complexes containing
 tetradentate biphenyl-bridged ligands and their application in alkane
 oxidation catalysis.
;
_journal_issue 11
_journal_name_full 'Dalton transactions (Cambridge, England : 2003)'
_journal_page_first 1399
_journal_page_last 1408
_journal_paper_doi 10.1039/b513886h
_journal_year 2006
_chemical_formula_sum 'C30 H30 F6 Fe N4 O6 S2'
_chemical_formula_weight 776.55
_chemical_name_systematic
;
?
;
_space_group_IT_number 2
_symmetry_cell_setting triclinic
_symmetry_space_group_name_Hall '-P 1'
_symmetry_space_group_name_H-M 'P -1'
_atom_sites_solution_hydrogens geom
_atom_sites_solution_primary direct
_atom_sites_solution_secondary difmap
_audit_creation_method SHELXL-97
_cell_angle_alpha 94.10(3)
_cell_angle_beta 102.471(18)
_cell_angle_gamma 115.10(2)
_cell_formula_units_Z 2
_cell_length_a 10.2990(17)
_cell_length_b 11.717(4)
_cell_length_c 15.587(2)
_cell_measurement_reflns_used 27
_cell_measurement_temperature 203(2)
_cell_measurement_theta_max 12.52
_cell_measurement_theta_min 5.19
_cell_volume 1634.6(8)
_computing_cell_refinement 'Bruker XSCANS'
_computing_data_collection 'Bruker XSCANS'
_computing_data_reduction 'Bruker SHELXTL'
_computing_molecular_graphics 'Bruker SHELXTL'
_computing_publication_material 'Bruker SHELXTL'
_computing_structure_refinement 'SHELXL-97 (Sheldrick, 1997)'
_computing_structure_solution 'SHELXS-97 (Sheldrick, 1990)'
_diffrn_ambient_temperature 203(2)
_diffrn_measured_fraction_theta_full 0.980
_diffrn_measured_fraction_theta_max 0.980
_diffrn_measurement_device_type 'Bruker P4'
_diffrn_measurement_method '\w scans'
_diffrn_radiation_monochromator graphite
_diffrn_radiation_source 'fine-focus sealed tube'
_diffrn_radiation_type MoK\a
_diffrn_radiation_wavelength 0.71073
_diffrn_reflns_av_R_equivalents 0.0407
_diffrn_reflns_av_sigmaI/netI 0.0646
_diffrn_reflns_limit_h_max 0
_diffrn_reflns_limit_h_min -11
_diffrn_reflns_limit_k_max 13
_diffrn_reflns_limit_k_min -12
_diffrn_reflns_limit_l_max 18
_diffrn_reflns_limit_l_min -18
_diffrn_reflns_number 5994
_diffrn_reflns_theta_full 25.00
_diffrn_reflns_theta_max 25.00
_diffrn_reflns_theta_min 1.95
_diffrn_standards_interval_count 97
_diffrn_standards_number 3
_exptl_absorpt_coefficient_mu 0.673
_exptl_absorpt_correction_T_max 0.8044
_exptl_absorpt_correction_T_min 0.4186
_exptl_absorpt_correction_type empirical
_exptl_crystal_colour Colourless
_exptl_crystal_density_diffrn 1.578
_exptl_crystal_density_method 'not measured'
_exptl_crystal_description blocks
_exptl_crystal_F_000 796
_exptl_crystal_size_max 0.67
_exptl_crystal_size_mid 0.67
_exptl_crystal_size_min 0.27
_refine_diff_density_max 0.680
_refine_diff_density_min -1.022
_refine_diff_density_rms 0.121
_refine_ls_extinction_coef 0.004(2)
_refine_ls_extinction_expression Fc^*^=kFc[1+0.001xFc^2^\l^3^/sin(2\q)]^-1/4^
_refine_ls_extinction_method SHELXL
_refine_ls_goodness_of_fit_ref 1.114
_refine_ls_hydrogen_treatment mixed
_refine_ls_matrix_type full
_refine_ls_number_parameters 503
_refine_ls_number_reflns 5645
_refine_ls_number_restraints 426
_refine_ls_restrained_S_all 1.172
_refine_ls_R_factor_all 0.0937
_refine_ls_R_factor_gt 0.0619
_refine_ls_shift/su_max 0.000
_refine_ls_shift/su_mean 0.000
_refine_ls_structure_factor_coef Fsqd
_refine_ls_weighting_details 'calc w=1/[\s^2^(Fo^2^)+(0.1292P)^2^+0.0000P] where P=(Fo^2^+2Fc^2^)/3'
_refine_ls_weighting_scheme calc
_refine_ls_wR_factor_gt 0.1720
_refine_ls_wR_factor_ref 0.2118
_reflns_number_gt 4137
_reflns_number_total 5645
_reflns_threshold_expression >2sigma(I)
_cod_data_source_file b513886h.txt
_cod_data_source_block Compound_Fe(9)OTf2
_cod_depositor_comments
;
The following automatic conversions were performed:
'_symmetry_cell_setting' value 'Triclinic' changed to 'triclinic'
according to '/home/saulius/struct/CIF-dictionaries/cif_core.dic'
dictionary named 'cif_core.dic' version 2.4.1 from
2010-06-29.

'_exptl_absorpt_correction_type' value 'Empirical' changed to
'empirical' according to
'/home/saulius/struct/CIF-dictionaries/cif_core.dic' dictionary named
'cif_core.dic' version 2.4.1 from 2010-06-29.

Automatic conversion script
Id: cif_fix_enum 1527 2010-12-29 10:47:43Z saulius 
;
_cod_original_cell_volume 1634.6(7)
_cod_original_sg_symbol_H-M P-1
_cod_database_code 7006776

loop_
_symmetry_equiv_pos_as_xyz
'x, y, z'
'-x, -y, -z'

loop_
_atom_site_label
_atom_site_type_symbol
_atom_site_fract_x
_atom_site_fract_y
_atom_site_fract_z
_atom_site_U_iso_or_equiv
_atom_site_adp_type
_atom_site_occupancy
_atom_site_symmetry_multiplicity
_atom_site_calc_flag
_atom_site_refinement_flags
_atom_site_disorder_assembly
_atom_site_disorder_group
Fe Fe 0.19964(7) 0.15435(6) 1.29618(4) 0.0270(3) Uani 1 1 d . A .
N1 N 0.3482(5) 0.1653(4) 1.4205(3) 0.0343(10) Uani 1 1 d . . .
C2 C 0.3125(7) 0.1019(6) 1.4877(4) 0.0461(15) Uani 1 1 d . . .
H2A H 0.2147 0.0372 1.4784 0.055 Uiso 1 1 calc R . .
C3 C 0.4141(8) 0.1286(7) 1.5693(4) 0.0553(17) Uani 1 1 d . . .
H3A H 0.3864 0.0818 1.6143 0.066 Uiso 1 1 calc R . .
C4 C 0.5570(7) 0.2250(7) 1.5839(4) 0.0502(15) Uani 1 1 d . . .
H4A H 0.6283 0.2444 1.6389 0.060 Uiso 1 1 calc R . .
C5 C 0.5940(6) 0.2930(6) 1.5162(4) 0.0426(13) Uani 1 1 d . . .
H5A H 0.6893 0.3617 1.5254 0.051 Uiso 1 1 calc R . .
C6 C 0.4886(6) 0.2579(5) 1.4355(3) 0.0318(11) Uani 1 1 d . . .
C7 C 0.5270(5) 0.3157(5) 1.3549(3) 0.0329(11) Uani 1 1 d . . .
H7A H 0.6193 0.3962 1.3751 0.039 Uiso 1 1 calc R . .
H7B H 0.5446 0.2568 1.3165 0.039 Uiso 1 1 calc R . .
N8 N 0.4071(4) 0.3409(4) 1.3025(3) 0.0275(9) Uani 1 1 d . . .
C9 C 0.4163(5) 0.3547(4) 1.2105(3) 0.0261(10) Uani 1 1 d . . .
C10 C 0.5388(5) 0.3564(5) 1.1845(4) 0.0337(11) Uani 1 1 d . . .
H10A H 0.6196 0.3578 1.2272 0.040 Uiso 1 1 calc R . .
C11 C 0.5412(6) 0.3560(5) 1.0955(4) 0.0378(12) Uani 1 1 d . . .
H11A H 0.6242 0.3577 1.0786 0.045 Uiso 1 1 calc R . .
C12 C 0.4240(6) 0.3532(5) 1.0321(4) 0.0363(12) Uani 1 1 d . . .
H12A H 0.4247 0.3482 0.9717 0.044 Uiso 1 1 calc R . .
C13 C 0.3037(6) 0.3579(5) 1.0571(4) 0.0355(12) Uani 1 1 d . . .
C14 C 0.2987(5) 0.3594(5) 1.1470(3) 0.0298(11) Uani 1 1 d . . .
C15 C 0.1753(5) 0.3821(5) 1.1689(3) 0.0316(11) Uani 1 1 d . . .
C16 C 0.1945(6) 0.5089(5) 1.1729(4) 0.0354(12) Uani 1 1 d . . .
C17 C 0.0815(6) 0.5394(5) 1.1839(4) 0.0425(14) Uani 1 1 d . . .
H17A H 0.0957 0.6245 1.1881 0.051 Uiso 1 1 calc R . .
C18 C -0.0517(6) 0.4426(6) 1.1887(4) 0.0466(15) Uani 1 1 d . . .
H18A H -0.1291 0.4624 1.1948 0.056 Uiso 1 1 calc R . .
C19 C -0.0737(6) 0.3171(5) 1.1846(4) 0.0398(13) Uani 1 1 d . . .
H19A H -0.1656 0.2526 1.1872 0.048 Uiso 1 1 calc R . .
C20 C 0.0405(5) 0.2862(5) 1.1765(3) 0.0310(11) Uani 1 1 d . . .
N21 N 0.0217(4) 0.1542(4) 1.1798(3) 0.0286(9) Uani 1 1 d . . .
C22 C -0.1181(5) 0.0718(5) 1.2022(4) 0.0342(12) Uani 1 1 d . . .
H22A H -0.2032 0.0474 1.1498 0.041 Uiso 1 1 calc R . .
H22B H -0.1313 0.1204 1.2506 0.041 Uiso 1 1 calc R . .
C23 C -0.1149(6) -0.0465(5) 1.2304(4) 0.0336(11) Uani 1 1 d . . .
C24 C -0.2427(7) -0.1624(6) 1.2128(4) 0.0479(15) Uani 1 1 d . . .
H24A H -0.3347 -0.1701 1.1794 0.058 Uiso 1 1 calc R . .
C25 C -0.2331(7) -0.2668(6) 1.2450(5) 0.0505(16) Uani 1 1 d . . .
H25A H -0.3192 -0.3454 1.2346 0.061 Uiso 1 1 calc R . .
C26 C -0.0978(7) -0.2549(5) 1.2921(4) 0.0430(14) Uani 1 1 d . . .
H26A H -0.0890 -0.3253 1.3131 0.052 Uiso 1 1 calc R . .
C27 C 0.0254(7) -0.1367(5) 1.3081(4) 0.0396(13) Uani 1 1 d . . .
H27A H 0.1182 -0.1278 1.3409 0.047 Uiso 1 1 calc R . .
N28 N 0.0180(5) -0.0341(4) 1.2786(3) 0.0344(10) Uani 1 1 d . . .
C29 C 0.4138(6) 0.4571(5) 1.3539(3) 0.0323(11) Uani 1 1 d . . .
H29A H 0.5042 0.5319 1.3541 0.048 Uiso 1 1 calc R . .
H29B H 0.4138 0.4456 1.4149 0.048 Uiso 1 1 calc R . .
H29C H 0.3278 0.4691 1.3261 0.048 Uiso 1 1 calc R . .
C30 C 0.1796(7) 0.3608(6) 0.9857(4) 0.0469(15) Uani 1 1 d . . .
H30A H 0.0847 0.2925 0.9868 0.070 Uiso 1 1 calc R . .
H30B H 0.1960 0.3488 0.9275 0.070 Uiso 1 1 calc R . .
H30C H 0.1786 0.4428 0.9972 0.070 Uiso 1 1 calc R . .
C31 C 0.3388(6) 0.6174(5) 1.1669(5) 0.0443(14) Uani 1 1 d . . .
H31A H 0.3525 0.6031 1.1081 0.066 Uiso 1 1 calc R . .
H31B H 0.4218 0.6202 1.2121 0.066 Uiso 1 1 calc R . .
H31C H 0.3343 0.6982 1.1766 0.066 Uiso 1 1 calc R . .
C32 C 0.0179(6) 0.0913(5) 1.0921(3) 0.0349(12) Uani 1 1 d . . .
H32A H -0.0592 0.0942 1.0452 0.052 Uiso 1 1 calc R . .
H32B H -0.0033 0.0027 1.0940 0.052 Uiso 1 1 calc R . .
H32C H 0.1138 0.1361 1.0800 0.052 Uiso 1 1 calc R . .
S1A S 0.2949(2) -0.04417(15) 1.18874(11) 0.0317(5) Uani 0.800(5) 1 d PD A 1
O1A O 0.2941(4) 0.0755(3) 1.2134(2) 0.0364(9) Uani 1 1 d D . .
O1B O 0.3748(10) -0.0800(8) 1.2607(4) 0.066(2) Uani 0.800(5) 1 d PD A 1
O1C O 0.1581(5) -0.1419(5) 1.1316(4) 0.0559(16) Uani 0.800(5) 1 d PD A 1
C1A C 0.4172(8) -0.0018(7) 1.1148(5) 0.050(2) Uani 0.800(5) 1 d PD A 1
F1A F 0.4309(11) -0.1042(9) 1.0832(7) 0.094(5) Uani 0.800(5) 1 d PD A 1
F1B F 0.3639(12) 0.0414(10) 1.0462(5) 0.083(6) Uani 0.800(5) 1 d PD A 1
F1C F 0.5522(5) 0.0898(5) 1.1586(5) 0.083(2) Uani 0.800(5) 1 d PD A 1
S1A' S 0.3884(9) 0.0001(7) 1.2146(5) 0.040(2) Uiso 0.200(5) 1 d PD A 2
O1B' O 0.324(2) -0.1125(15) 1.2517(14) 0.035(7) Uiso 0.200(5) 1 d PD A 2
O1C' O 0.5438(12) 0.0787(17) 1.2416(13) 0.061(6) Uiso 0.200(5) 1 d PD A 2
C1A' C 0.3477(19) -0.0588(16) 1.0978(9) 0.050(9) Uiso 0.200(5) 1 d PD A 2
F1A' F 0.441(3) -0.107(3) 1.0828(15) 0.053(11) Uiso 0.200(5) 1 d PD A 2
F1B' F 0.362(3) 0.033(2) 1.0488(13) 0.053(15) Uiso 0.200(5) 1 d PD A 2
F1C' F 0.2093(18) -0.1542(17) 1.0653(11) 0.075(7) Uiso 0.200(5) 1 d PD A 2
S2A S 0.08961(17) 0.26220(17) 1.45927(10) 0.0405(6) Uani 0.901(6) 1 d PD A 1
O2A O 0.1098(4) 0.2476(4) 1.3691(2) 0.0391(9) Uani 1 1 d D . .
O2B O 0.0263(8) 0.1428(5) 1.4892(4) 0.086(2) Uani 0.901(6) 1 d PD A 1
O2C O 0.2114(7) 0.3695(7) 1.5200(4) 0.080(3) Uani 0.901(6) 1 d PD A 1
C2A C -0.0587(10) 0.3089(11) 1.4402(6) 0.109(5) Uani 0.901(6) 1 d PDU A 1
F2A F -0.0891(9) 0.3269(10) 1.5184(5) 0.134(4) Uani 0.901(6) 1 d PDU A 1
F2B F -0.0178(12) 0.4185(9) 1.4100(5) 0.153(4) Uani 0.901(6) 1 d PDU A 1
F2C F -0.1816(6) 0.2182(11) 1.3830(5) 0.139(4) Uani 0.901(6) 1 d PDU A 1
S2A' S 0.1038(18) 0.3335(16) 1.4376(11) 0.068(7) Uiso 0.099(6) 1 d PD A 2
O2B' O 0.119(4) 0.4552(18) 1.415(3) 0.18(5) Uiso 0.099(6) 1 d PD A 2
O2C' O 0.185(3) 0.340(4) 1.5274(11) 0.039(15) Uiso 0.099(6) 1 d PD A 2
C2A' C -0.089(2) 0.254(2) 1.4396(15) 0.016(10) Uiso 0.099(6) 1 d PD A 2
F2A' F -0.104(3) 0.276(3) 1.5209(17) 0.026(8) Uiso 0.099(6) 1 d PD A 2
F2B' F -0.146(4) 0.127(2) 1.414(3) 0.13(3) Uiso 0.099(6) 1 d PD A 2
F2C' F -0.170(3) 0.295(5) 1.383(2) 0.082(19) Uiso 0.099(6) 1 d PD A 2

loop_
_atom_site_aniso_label
_atom_site_aniso_U_11
_atom_site_aniso_U_22
_atom_site_aniso_U_33
_atom_site_aniso_U_23
_atom_site_aniso_U_13
_atom_site_aniso_U_12
Fe 0.0228(4) 0.0242(4) 0.0252(4) 0.0024(3) 0.0044(3) 0.0039(3)
N1 0.035(2) 0.031(2) 0.030(2) 0.0080(18) 0.0062(18) 0.0087(19)
C2 0.053(4) 0.040(3) 0.035(3) 0.012(2) 0.013(3) 0.010(3)
C3 0.071(5) 0.056(4) 0.038(3) 0.019(3) 0.012(3) 0.028(4)
C4 0.053(4) 0.063(4) 0.034(3) 0.007(3) -0.003(3) 0.032(3)
C5 0.035(3) 0.049(3) 0.033(3) 0.001(2) -0.003(2) 0.016(3)
C6 0.029(3) 0.034(3) 0.025(2) 0.002(2) -0.002(2) 0.012(2)
C7 0.023(2) 0.039(3) 0.030(3) 0.004(2) 0.004(2) 0.009(2)
N8 0.023(2) 0.023(2) 0.028(2) -0.0018(16) 0.0062(16) 0.0046(16)
C9 0.028(2) 0.014(2) 0.029(2) 0.0052(18) 0.0106(19) 0.0016(18)
C10 0.022(2) 0.029(3) 0.041(3) 0.007(2) 0.007(2) 0.004(2)
C11 0.032(3) 0.036(3) 0.045(3) 0.010(2) 0.020(2) 0.010(2)
C12 0.039(3) 0.033(3) 0.038(3) 0.010(2) 0.021(2) 0.011(2)
C13 0.033(3) 0.031(3) 0.036(3) 0.011(2) 0.009(2) 0.008(2)
C14 0.026(2) 0.024(2) 0.032(3) 0.004(2) 0.009(2) 0.004(2)
C15 0.026(2) 0.034(3) 0.025(2) 0.006(2) 0.0030(19) 0.006(2)
C16 0.032(3) 0.025(3) 0.043(3) 0.011(2) 0.009(2) 0.007(2)
C17 0.037(3) 0.029(3) 0.057(4) 0.015(3) 0.009(3) 0.013(2)
C18 0.030(3) 0.051(4) 0.064(4) 0.015(3) 0.013(3) 0.022(3)
C19 0.021(2) 0.035(3) 0.054(3) 0.007(3) 0.006(2) 0.006(2)
C20 0.026(2) 0.027(3) 0.028(2) 0.003(2) 0.002(2) 0.004(2)
N21 0.022(2) 0.027(2) 0.029(2) 0.0023(17) 0.0055(16) 0.0048(17)
C22 0.024(2) 0.029(3) 0.036(3) 0.000(2) 0.005(2) 0.002(2)
C23 0.030(3) 0.028(3) 0.034(3) 0.002(2) 0.013(2) 0.004(2)
C24 0.032(3) 0.040(3) 0.053(4) 0.006(3) 0.007(3) 0.002(3)
C25 0.044(3) 0.029(3) 0.062(4) 0.008(3) 0.017(3) 0.000(3)
C26 0.058(4) 0.024(3) 0.038(3) 0.009(2) 0.019(3) 0.008(3)
C27 0.047(3) 0.029(3) 0.031(3) 0.004(2) 0.010(2) 0.008(2)
N28 0.030(2) 0.029(2) 0.035(2) 0.0085(18) 0.0109(19) 0.0041(18)
C29 0.028(3) 0.028(3) 0.034(3) -0.001(2) 0.005(2) 0.010(2)
C30 0.045(3) 0.054(4) 0.035(3) 0.016(3) 0.008(3) 0.015(3)
C31 0.036(3) 0.028(3) 0.067(4) 0.015(3) 0.018(3) 0.010(2)
C32 0.029(3) 0.030(3) 0.031(3) 0.000(2) 0.003(2) 0.005(2)
S1A 0.0347(11) 0.0259(9) 0.0319(9) 0.0051(6) 0.0093(7) 0.0114(8)
O1A 0.035(2) 0.0307(19) 0.041(2) 0.0059(16) 0.0161(17) 0.0099(16)
O1B 0.089(7) 0.071(5) 0.053(4) 0.025(4) 0.010(4) 0.051(5)
O1C 0.041(3) 0.036(3) 0.064(4) -0.011(3) 0.013(3) -0.003(2)
C1A 0.044(5) 0.048(5) 0.055(5) 0.003(4) 0.023(4) 0.015(4)
F1A 0.119(8) 0.063(5) 0.136(9) 0.017(4) 0.097(7) 0.045(4)
F1B 0.113(9) 0.086(7) 0.056(5) 0.036(4) 0.045(4) 0.036(5)
F1C 0.035(3) 0.054(3) 0.158(6) 0.015(3) 0.038(3) 0.014(2)
S2A 0.0361(9) 0.0439(11) 0.0349(9) 0.0022(7) 0.0163(7) 0.0096(7)
O2A 0.0321(19) 0.046(2) 0.032(2) 0.0007(16) 0.0130(16) 0.0096(17)
O2B 0.127(6) 0.058(4) 0.079(4) 0.030(3) 0.067(4) 0.025(4)
O2C 0.049(3) 0.091(5) 0.046(3) -0.023(3) 0.017(3) -0.014(3)
C2A 0.073(7) 0.150(12) 0.098(8) -0.026(8) 0.039(6) 0.046(8)
F2A 0.130(6) 0.236(10) 0.096(5) 0.007(6) 0.055(4) 0.130(7)
F2B 0.240(10) 0.180(8) 0.120(6) 0.033(6) 0.053(6) 0.167(8)
F2C 0.056(4) 0.254(11) 0.100(5) -0.024(6) 0.010(3) 0.077(5)

loop_
_atom_type_symbol
_atom_type_description
_atom_type_scat_dispersion_real
_atom_type_scat_dispersion_imag
_atom_type_scat_source
C C 0.0033 0.0016 'International Tables Vol C Tables 4.2.6.8 and 6.1.1.4'
H H 0.0000 0.0000 'International Tables Vol C Tables 4.2.6.8 and 6.1.1.4'
N N 0.0061 0.0033 'International Tables Vol C Tables 4.2.6.8 and 6.1.1.4'
O O 0.0106 0.0060 'International Tables Vol C Tables 4.2.6.8 and 6.1.1.4'
F F 0.0171 0.0103 'International Tables Vol C Tables 4.2.6.8 and 6.1.1.4'
S S 0.1246 0.1234 'International Tables Vol C Tables 4.2.6.8 and 6.1.1.4'
Fe Fe 0.3463 0.8444 'International Tables Vol C Tables 4.2.6.8 and 6.1.1.4'

loop_
_geom_angle_atom_site_label_1
_geom_angle_atom_site_label_2
_geom_angle_atom_site_label_3
_geom_angle
_geom_angle_site_symmetry_1
_geom_angle_site_symmetry_3
_geom_angle_publ_flag
O2A Fe O1A 173.75(15) . . ?
O2A Fe N1 88.50(16) . . ?
O1A Fe N1 95.30(16) . . ?
O2A Fe N28 94.89(16) . . ?
O1A Fe N28 89.17(16) . . ?
N1 Fe N28 101.96(17) . . ?
O2A Fe N21 81.51(15) . . ?
O1A Fe N21 94.80(15) . . ?
N1 Fe N21 169.85(16) . . ?
N28 Fe N21 77.26(16) . . ?
O2A Fe N8 93.54(15) . . ?
O1A Fe N8 82.39(14) . . ?
N1 Fe N8 78.63(16) . . ?
N28 Fe N8 171.56(16) . . ?
N21 Fe N8 103.66(15) . . ?
C6 N1 C2 117.7(5) . . ?
C6 N1 Fe 114.2(3) . . ?
C2 N1 Fe 127.6(4) . . ?
N1 C2 C3 122.5(6) . . ?
C4 C3 C2 119.0(6) . . ?
C3 C4 C5 119.0(5) . . ?
C6 C5 C4 118.7(6) . . ?
N1 C6 C5 123.0(5) . . ?
N1 C6 C7 115.3(4) . . ?
C5 C6 C7 121.5(5) . . ?
N8 C7 C6 112.1(4) . . ?
C9 N8 C7 112.9(4) . . ?
C9 N8 C29 112.6(4) . . ?
C7 N8 C29 107.2(4) . . ?
C9 N8 Fe 108.3(3) . . ?
C7 N8 Fe 101.3(3) . . ?
C29 N8 Fe 114.0(3) . . ?
C10 C9 C14 119.7(4) . . ?
C10 C9 N8 119.7(4) . . ?
C14 C9 N8 120.4(4) . . ?
C11 C10 C9 120.1(5) . . ?
C12 C11 C10 120.9(5) . . ?
C11 C12 C13 120.1(5) . . ?
C12 C13 C14 120.3(5) . . ?
C12 C13 C30 118.6(5) . . ?
C14 C13 C30 121.2(5) . . ?
C13 C14 C9 118.8(5) . . ?
C13 C14 C15 115.8(5) . . ?
C9 C14 C15 125.0(4) . . ?
C20 C15 C16 119.1(5) . . ?
C20 C15 C14 125.2(5) . . ?
C16 C15 C14 115.4(4) . . ?
C17 C16 C15 120.8(5) . . ?
C17 C16 C31 117.6(5) . . ?
C15 C16 C31 121.6(5) . . ?
C18 C17 C16 119.0(5) . . ?
C17 C18 C19 121.4(5) . . ?
C18 C19 C20 120.1(5) . . ?
C19 C20 C15 119.6(5) . . ?
C19 C20 N21 120.1(4) . . ?
C15 C20 N21 120.3(5) . . ?
C20 N21 C22 112.4(4) . . ?
C20 N21 C32 110.8(4) . . ?
C22 N21 C32 107.7(4) . . ?
C20 N21 Fe 110.7(3) . . ?
C22 N21 Fe 102.0(3) . . ?
C32 N21 Fe 112.9(3) . . ?
N21 C22 C23 111.3(4) . . ?
N28 C23 C24 120.9(5) . . ?
N28 C23 C22 116.8(4) . . ?
C24 C23 C22 122.2(5) . . ?
C23 C24 C25 119.2(6) . . ?
C26 C25 C24 119.8(5) . . ?
C25 C26 C27 118.2(6) . . ?
N28 C27 C26 122.8(6) . . ?
C27 N28 C23 118.9(5) . . ?
C27 N28 Fe 127.1(4) . . ?
C23 N28 Fe 114.0(3) . . ?
O1C S1A O1A 115.1(3) . . ?
O1C S1A O1B 118.0(4) . . ?
O1A S1A O1B 113.6(4) . . ?
O1C S1A C1A 102.9(3) . . ?
O1A S1A C1A 101.3(3) . . ?
O1B S1A C1A 102.9(4) . . ?
S1A O1A S1A' 32.9(3) . . ?
S1A O1A Fe 138.8(2) . . ?
S1A' O1A Fe 142.7(3) . . ?
F1B C1A F1C 107.8(7) . . ?
F1B C1A F1A 108.7(7) . . ?
F1C C1A F1A 108.4(7) . . ?
F1B C1A S1A 111.0(6) . . ?
F1C C1A S1A 110.6(5) . . ?
F1A C1A S1A 110.3(6) . . ?
O1C' S1A' O1B' 120.2(10) . . ?
O1C' S1A' O1A 114.1(8) . . ?
O1B' S1A' O1A 109.5(9) . . ?
O1C' S1A' C1A' 104.4(9) . . ?
O1B' S1A' C1A' 104.6(9) . . ?
O1A S1A' C1A' 101.6(6) . . ?
F1B' C1A' F1C' 107.7(13) . . ?
F1B' C1A' F1A' 107.2(13) . . ?
F1C' C1A' F1A' 106.4(13) . . ?
F1B' C1A' S1A' 112.4(12) . . ?
F1C' C1A' S1A' 112.0(11) . . ?
F1A' C1A' S1A' 110.9(11) . . ?
O2C S2A O2B 118.8(4) . . ?
O2C S2A O2A 113.3(3) . . ?
O2B S2A O2A 113.2(3) . . ?
O2C S2A C2A 103.6(5) . . ?
O2B S2A C2A 103.4(5) . . ?
O2A S2A C2A 102.0(3) . . ?
S2A' O2A S2A 35.5(8) . . ?
S2A' O2A Fe 159.3(7) . . ?
S2A O2A Fe 138.9(3) . . ?
F2B C2A F2C 109.9(10) . . ?
F2B C2A F2A 107.9(9) . . ?
F2C C2A F2A 108.4(8) . . ?
F2B C2A S2A 110.8(7) . . ?
F2C C2A S2A 111.0(7) . . ?
F2A C2A S2A 108.7(7) . . ?
O2A S2A' O2C' 115.1(12) . . ?
O2A S2A' O2B' 115.3(13) . . ?
O2C' S2A' O2B' 115.3(13) . . ?
O2A S2A' C2A' 102.5(9) . . ?
O2C' S2A' C2A' 103.4(11) . . ?
O2B' S2A' C2A' 102.6(11) . . ?
F2A' C2A' F2B' 108.2(14) . . ?
F2A' C2A' F2C' 108.6(14) . . ?
F2B' C2A' F2C' 107.7(14) . . ?
F2A' C2A' S2A' 111.7(12) . . ?
F2B' C2A' S2A' 110.9(13) . . ?
F2C' C2A' S2A' 109.7(13) . . ?

loop_
_geom_bond_atom_site_label_1
_geom_bond_atom_site_label_2
_geom_bond_distance
_geom_bond_site_symmetry_2
_geom_bond_publ_flag
Fe O2A 2.116(4) . ?
Fe O1A 2.144(4) . ?
Fe N1 2.151(4) . ?
Fe N28 2.153(4) . ?
Fe N21 2.282(4) . ?
Fe N8 2.295(4) . ?
N1 C6 1.345(7) . ?
N1 C2 1.352(7) . ?
C2 C3 1.380(9) . ?
C3 C4 1.379(10) . ?
C4 C5 1.390(9) . ?
C5 C6 1.374(7) . ?
C6 C7 1.518(7) . ?
C7 N8 1.480(6) . ?
N8 C9 1.473(6) . ?
N8 C29 1.498(6) . ?
C9 C10 1.398(7) . ?
C9 C14 1.413(7) . ?
C10 C11 1.393(8) . ?
C11 C12 1.371(8) . ?
C12 C13 1.398(8) . ?
C13 C14 1.412(7) . ?
C13 C30 1.517(8) . ?
C14 C15 1.504(7) . ?
C15 C20 1.404(7) . ?
C15 C16 1.407(7) . ?
C16 C17 1.394(8) . ?
C16 C31 1.520(7) . ?
C17 C18 1.382(8) . ?
C18 C19 1.384(8) . ?
C19 C20 1.395(8) . ?
C20 N21 1.482(6) . ?
N21 C22 1.487(6) . ?
N21 C32 1.491(6) . ?
C22 C23 1.495(8) . ?
C23 N28 1.353(7) . ?
C23 C24 1.388(8) . ?
C24 C25 1.389(9) . ?
C25 C26 1.371(9) . ?
C26 C27 1.384(8) . ?
C27 N28 1.343(7) . ?
S1A O1C 1.425(5) . ?
S1A O1A 1.432(4) . ?
S1A O1B 1.440(6) . ?
S1A C1A 1.829(7) . ?
O1A S1A' 1.565(7) . ?
C1A F1B 1.327(9) . ?
C1A F1C 1.331(8) . ?
C1A F1A 1.338(9) . ?
S1A' O1C' 1.411(12) . ?
S1A' O1B' 1.430(11) . ?
S1A' C1A' 1.793(13) . ?
C1A' F1B' 1.337(14) . ?
C1A' F1C' 1.339(13) . ?
C1A' F1A' 1.353(13) . ?
S2A O2C 1.424(6) . ?
S2A O2B 1.432(5) . ?
S2A O2A 1.473(4) . ?
S2A C2A 1.805(9) . ?
O2A S2A' 1.444(12) . ?
C2A F2B 1.327(11) . ?
C2A F2C 1.327(10) . ?
C2A F2A 1.346(9) . ?
S2A' O2C' 1.446(13) . ?
S2A' O2B' 1.447(14) . ?
S2A' C2A' 1.809(15) . ?
C2A' F2A' 1.329(14) . ?
C2A' F2B' 1.335(14) . ?
C2A' F2C' 1.339(14) . ?
